data_7158963
loop_
_publ_author_name
'Ge, Zhan-Peng'
'Zhou, Bin'
'Zimbres, Flavia M.'
'Haney, Reagan S.'
'Liu, Qun-Fang'
'Wu, Yan'
'Cassera , Maria B.'
'Zhao, Jin-Xin'
'Yue, Jian-Min'

_publ_section_title
;
 Cephalotane-type C20 Diterpenoids from Cephalotaxus fortunei var. alpina
;
_journal_name_full 'Organic &amp; Biomolecular Chemistry'
_journal_paper_doi 10.1039/D2OB01748B
_journal_year 2022
_chemical_absolute_configuration ad
_chemical_formula_sum 'C20 H24 O7'
_chemical_formula_weight 376.39
_space_group_crystal_system monoclinic
_space_group_IT_number 4
_space_group_name_Hall 'P 2yb'
_space_group_name_H-M_alt 'P 1 21 1'
_atom_sites_solution_hydrogens mixed
_audit_creation_method SHELXL-2013
_audit_update_record
;
2022-09-04 deposited with the CCDC.	2022-10-27 downloaded from the CCDC.
;
_cell_angle_alpha 90
_cell_angle_beta 98.1510(10)
_cell_angle_gamma 90
_cell_formula_units_Z 4
_cell_length_a 8.9073(2)
_cell_length_b 10.3176(2)
_cell_length_c 19.2439(4)
_cell_measurement_reflns_used 9988
_cell_measurement_temperature 173(2)
_cell_measurement_theta_max 140.460
_cell_measurement_theta_min 4.639
_cell_volume 1750.69(6)
_computing_cell_refinement 'Bruker SAINT'
_computing_data_collection 'Bruker APEX2'
_computing_data_reduction 'Bruker SAINT'
_computing_molecular_graphics 'Bruker SHELXTL'
_computing_publication_material 'Bruker SHELXTL'
_computing_structure_refinement 'SHELXL-2013 (Sheldrick, 2013)'
_computing_structure_solution 'SHELXS-97 (Sheldrick 2008)'
_diffrn_ambient_temperature 173(2)
_diffrn_measured_fraction_theta_full 0.977
_diffrn_measured_fraction_theta_max 0.990
_diffrn_measurement_device_type 'Bruker APEX-II CCD'
_diffrn_measurement_method '\f and \w scans'
_diffrn_radiation_type CuK\a
_diffrn_radiation_wavelength 1.54178
_diffrn_reflns_av_R_equivalents 0.0364
_diffrn_reflns_av_unetI/netI 0.0262
_diffrn_reflns_Laue_measured_fraction_full 0.977
_diffrn_reflns_Laue_measured_fraction_max 0.990
_diffrn_reflns_limit_h_max 10
_diffrn_reflns_limit_h_min -10
_diffrn_reflns_limit_k_max 12
_diffrn_reflns_limit_k_min -12
_diffrn_reflns_limit_l_max 22
_diffrn_reflns_limit_l_min -22
_diffrn_reflns_number 29243
_diffrn_reflns_point_group_measured_fraction_full 0.975
_diffrn_reflns_point_group_measured_fraction_max 0.986
_diffrn_reflns_theta_full 67.679
_diffrn_reflns_theta_max 67.000
_diffrn_reflns_theta_min 4.642
_exptl_absorpt_coefficient_mu 0.901
_exptl_absorpt_correction_T_max 0.7456
_exptl_absorpt_correction_T_min 0.5492
_exptl_absorpt_correction_type multi-scan
_exptl_absorpt_process_details sadabs
_exptl_crystal_colour colorless
_exptl_crystal_density_diffrn 1.428
_exptl_crystal_description prismatic
_exptl_crystal_F_000 800
_exptl_crystal_size_max 0.180
_exptl_crystal_size_mid 0.150
_exptl_crystal_size_min 0.120
_refine_diff_density_max 0.661
_refine_diff_density_min -0.346
_refine_diff_density_rms 0.043
_refine_ls_abs_structure_details
; 
 Flack x determined using 2788 quotients [(I+)-(I-)]/[(I+)+(I-)] 
 (Parsons and Flack (2004), Acta Cryst. A60, s61). 
;
_refine_ls_abs_structure_Flack 0.04(4)
_refine_ls_extinction_coef 0.0089(13)
_refine_ls_extinction_expression Fc^*^=kFc[1+0.001xFc^2^\l^3^/sin(2\q)]^-1/4^
_refine_ls_extinction_method SHELXL
_refine_ls_goodness_of_fit_ref 1.084
_refine_ls_hydrogen_treatment constr
_refine_ls_matrix_type full
_refine_ls_number_parameters 494
_refine_ls_number_reflns 6175
_refine_ls_number_restraints 5
_refine_ls_restrained_S_all 1.097
_refine_ls_R_factor_all 0.0376
_refine_ls_R_factor_gt 0.0370
_refine_ls_shift/su_max 0.000
_refine_ls_shift/su_mean 0.000
_refine_ls_structure_factor_coef Fsqd
_refine_ls_weighting_details 'w=1/[\s^2^(Fo^2^)+(0.0619P)^2^+0.4524P] where P=(Fo^2^+2Fc^2^)/3'
_refine_ls_weighting_scheme calc
_refine_ls_wR_factor_gt 0.1007
_refine_ls_wR_factor_ref 0.1015
_reflns_Friedel_coverage 0.880
_reflns_Friedel_fraction_full 0.971
_reflns_Friedel_fraction_max 0.983
_reflns_number_gt 6061
_reflns_number_total 6175
_reflns_threshold_expression 'I > 2\s(I)'
_cod_data_source_file d2ob01748b2.cif
_cod_data_source_block cu_d8v18106_0m
_cod_original_sg_symbol_H-M 'P 21'
_cod_database_code 7158963
_shelx_space_group_comment
; 
The symmetry employed for this shelxl refinement is uniquely defined 
by the following loop, which should always be used as a source of 
symmetry information in preference to the above space-group names. 
They are only intended as comments. 
;
_shelx_estimated_absorpt_t_min 0.855
_shelx_estimated_absorpt_t_max 0.900
_shelxl_version_number 2013-4

loop_
_space_group_symop_operation_xyz
'x, y, z'
'-x, y+1/2, -z'

loop_
_atom_site_label
_atom_site_type_symbol
_atom_site_fract_x
_atom_site_fract_y
_atom_site_fract_z
_atom_site_U_iso_or_equiv
_atom_site_adp_type
_atom_site_occupancy
_atom_site_site_symmetry_order
_atom_site_calc_flag
_atom_site_refinement_flags_posn
_atom_site_refinement_flags_adp
_atom_site_refinement_flags_occupancy
_atom_site_disorder_assembly
_atom_site_disorder_group
O1 O 0.4552(2) 0.6700(2) 0.97201(11) 0.0318(5) Uani 1 1 d . . . . .
H1 H 0.4567 0.7027 0.9322 0.048 Uiso 1 1 calc R U . . .
O2 O 1.0162(3) 0.5873(3) 1.08513(11) 0.0420(6) Uani 1 1 d . . . . .
O3 O 0.7842(2) 0.5069(2) 1.06726(10) 0.0318(5) Uani 1 1 d . . . . .
O4 O 1.0980(2) 0.4628(3) 0.82262(12) 0.0464(7) Uani 1 1 d . . . . .
O5 O 0.9325(2) 0.4732(3) 0.72384(11) 0.0374(5) Uani 1 1 d . . . . .
O6 O 0.5752(2) 0.4551(2) 0.62908(10) 0.0323(5) Uani 1 1 d . . . . .
H6 H 0.5244 0.3866 0.6220 0.048 Uiso 1 1 calc R U . . .
O13 O 0.3696(3) 0.2681(3) 0.58767(17) 0.0531(7) Uani 1 1 d D . . . .
H13D H 0.3696 0.2040 0.5619 0.064 Uiso 1 1 d DR U . . .
H13E H 0.2623 0.3102 0.5719 0.064 Uiso 1 1 d DR U . . .
O14 O 0.0897(4) 0.3738(4) 0.60633(18) 0.0719(9) Uani 1 1 d D . . . .
H14D H 0.0322 0.3827 0.6408 0.086 Uiso 1 1 d DR U . . .
H14E H 0.0615 0.4431 0.5906 0.086 Uiso 1 1 d DR U . . .
O1A O 0.6336(2) 0.5297(2) 0.49822(10) 0.0292(5) Uani 1 1 d . . . . .
H1A H 0.6149 0.5217 0.5396 0.044 Uiso 1 1 calc R U . . .
O2A O 0.9425(3) 0.1541(3) 0.39774(13) 0.0514(7) Uani 1 1 d . . . . .
O3A O 0.7631(3) 0.2005(2) 0.46236(11) 0.0358(5) Uani 1 1 d . . . . .
O4A O 0.5907(3) 0.2923(2) 0.16204(11) 0.0388(5) Uani 1 1 d . . . . .
O5A O 0.4122(3) 0.4460(2) 0.14984(10) 0.0357(5) Uani 1 1 d . . . . .
O6A O 0.1681(3) 0.6854(3) 0.20930(13) 0.0498(7) Uani 1 1 d . . . . .
H6A H 0.0834 0.6661 0.1866 0.075 Uiso 1 1 calc R U . . .
C1 C 0.6780(3) 0.4326(3) 0.95156(14) 0.0248(6) Uani 1 1 d . . . . .
H1B H 0.7051 0.3414 0.9657 0.030 Uiso 1 1 calc R U . . .
C2 C 0.6435(3) 0.5072(3) 1.01596(14) 0.0263(6) Uani 1 1 d . . . . .
H2 H 0.5604 0.4627 1.0367 0.032 Uiso 1 1 calc R U . . .
C3 C 0.6057(3) 0.6503(3) 1.00519(14) 0.0247(6) Uani 1 1 d . . . . .
H3 H 0.6126 0.6899 1.0530 0.030 Uiso 1 1 calc R U . . .
C4 C 0.7288(3) 0.7161(3) 0.96826(14) 0.0229(6) Uani 1 1 d . . . . .
H4 H 0.6859 0.7295 0.9179 0.028 Uiso 1 1 calc R U . . .
C5 C 0.8658(3) 0.6211(3) 0.97087(14) 0.0247(6) Uani 1 1 d . . . . .
C6 C 1.0026(3) 0.6768(3) 0.94148(16) 0.0308(6) Uani 1 1 d . . . . .
H6B H 1.0850 0.6117 0.9459 0.037 Uiso 1 1 calc R U . . .
H6C H 1.0403 0.7542 0.9690 0.037 Uiso 1 1 calc R U . . .
C7 C 0.9600(3) 0.7145(3) 0.86396(15) 0.0315(7) Uani 1 1 d . . . . .
H7A H 1.0539 0.7396 0.8453 0.038 Uiso 1 1 calc R U . . .
H7B H 0.8940 0.7921 0.8616 0.038 Uiso 1 1 calc R U . . .
C8 C 0.8783(3) 0.6093(3) 0.81537(14) 0.0262(6) Uani 1 1 d . . . . .
C9 C 0.7690(3) 0.5311(3) 0.85182(13) 0.0212(5) Uani 1 1 d . . . . .
C10 C 0.8165(3) 0.4979(3) 0.92762(13) 0.0225(6) Uani 1 1 d . . . . .
H10 H 0.9027 0.4350 0.9318 0.027 Uiso 1 1 calc R U . . .
C11 C 0.6301(3) 0.4874(3) 0.82749(13) 0.0209(5) Uani 1 1 d . . . . .
C12 C 0.5545(3) 0.4856(3) 0.75395(13) 0.0216(5) Uani 1 1 d . . . . .
C13 C 0.6556(3) 0.4541(3) 0.69885(13) 0.0244(6) Uani 1 1 d . . . . .
H13 H 0.6956 0.3643 0.7085 0.029 Uiso 1 1 calc R U . . .
C14 C 0.7935(3) 0.5444(3) 0.69764(15) 0.0297(6) Uani 1 1 d . . . . .
H14 H 0.7978 0.5731 0.6483 0.036 Uiso 1 1 calc R U . . .
C15 C 0.8004(3) 0.6622(3) 0.74511(15) 0.0291(6) Uani 1 1 d . . . . .
H15A H 0.6976 0.6951 0.7491 0.035 Uiso 1 1 calc R U . . .
H15B H 0.8608 0.7326 0.7277 0.035 Uiso 1 1 calc R U . . .
C16 C 0.4048(3) 0.4952(3) 0.73805(15) 0.0295(6) Uani 1 1 d . . . . .
H16A H 0.3435 0.5035 0.7744 0.035 Uiso 1 1 calc R U . . .
H16B H 0.3591 0.4938 0.6904 0.035 Uiso 1 1 calc R U . . .
C17 C 0.9861(3) 0.5093(4) 0.79067(16) 0.0337(7) Uani 1 1 d . . . . .
C18 C 0.8997(3) 0.5736(3) 1.04600(15) 0.0306(6) Uani 1 1 d . . . . .
C19 C 0.7723(4) 0.8484(3) 1.00012(17) 0.0320(7) Uani 1 1 d . . . . .
H19A H 0.6802 0.8983 1.0039 0.048 Uiso 1 1 calc R U . . .
H19B H 0.8343 0.8949 0.9701 0.048 Uiso 1 1 calc R U . . .
H19C H 0.8303 0.8370 1.0469 0.048 Uiso 1 1 calc R U . . .
C20 C 0.5540(3) 0.4301(3) 0.88613(14) 0.0254(6) Uani 1 1 d . . . . .
H20A H 0.5201 0.3402 0.8747 0.031 Uiso 1 1 calc R U . . .
H20B H 0.4652 0.4827 0.8942 0.031 Uiso 1 1 calc R U . . .
C1A C 0.5282(3) 0.2863(3) 0.40336(15) 0.0266(6) Uani 1 1 d . . . . .
H1A1 H 0.4865 0.1962 0.3996 0.032 Uiso 1 1 calc R U . . .
C2A C 0.6437(3) 0.2967(3) 0.47003(14) 0.0288(6) Uani 1 1 d . . . . .
H2A H 0.5938 0.2749 0.5119 0.035 Uiso 1 1 calc R U . . .
C3A C 0.7273(3) 0.4251(3) 0.48196(14) 0.0273(6) Uani 1 1 d . . . . .
H3A H 0.8115 0.4142 0.5218 0.033 Uiso 1 1 calc R U . . .
C4A C 0.7965(3) 0.4606(3) 0.41579(14) 0.0260(6) Uani 1 1 d . . . . .
H4A H 0.7335 0.5317 0.3913 0.031 Uiso 1 1 calc R U . . .
C5A C 0.7840(3) 0.3425(3) 0.36597(14) 0.0267(6) Uani 1 1 d . . . . .
C6A C 0.8572(4) 0.3635(3) 0.29967(15) 0.0323(7) Uani 1 1 d . . . . .
H6A1 H 0.8455 0.2842 0.2705 0.039 Uiso 1 1 calc R U . . .
H6A2 H 0.9670 0.3801 0.3129 0.039 Uiso 1 1 calc R U . . .
C7A C 0.7839(3) 0.4784(3) 0.25707(14) 0.0306(6) Uani 1 1 d . . . . .
H7A1 H 0.8233 0.4804 0.2115 0.037 Uiso 1 1 calc R U . . .
H7A2 H 0.8175 0.5592 0.2824 0.037 Uiso 1 1 calc R U . . .
C8A C 0.6098(3) 0.4792(3) 0.24244(13) 0.0260(6) Uani 1 1 d . . . . .
C9A C 0.5377(3) 0.4241(3) 0.30317(13) 0.0229(6) Uani 1 1 d . . . . .
C10A C 0.6152(3) 0.3114(3) 0.34126(13) 0.0238(6) Uani 1 1 d . . . . .
H10A H 0.6070 0.2340 0.3097 0.029 Uiso 1 1 calc R U . . .
C11A C 0.4134(3) 0.4614(3) 0.32964(14) 0.0248(6) Uani 1 1 d . . . . .
C12A C 0.3012(3) 0.5619(3) 0.30261(16) 0.0266(6) Uani 1 1 d . . . . .
C13A C 0.2565(4) 0.5709(3) 0.22338(16) 0.0323(7) Uani 1 1 d . . . . .
H13A H 0.1908 0.4947 0.2078 0.039 Uiso 1 1 calc R U . . .
C14A C 0.3886(4) 0.5741(3) 0.17913(15) 0.0349(7) Uani 1 1 d . . . . .
H14A H 0.3621 0.6364 0.1395 0.042 Uiso 1 1 calc R U . . .
C15A C 0.5434(4) 0.6109(3) 0.21845(15) 0.0306(6) Uani 1 1 d . . . . .
H15C H 0.5335 0.6677 0.2590 0.037 Uiso 1 1 calc R U . . .
H15D H 0.6064 0.6549 0.1872 0.037 Uiso 1 1 calc R U . . .
C16A C 0.2361(3) 0.6350(3) 0.34630(18) 0.0337(7) Uani 1 1 d . . . . .
H16C H 0.2611 0.6233 0.3955 0.040 Uiso 1 1 calc R U . . .
H16D H 0.1643 0.6991 0.3284 0.040 Uiso 1 1 calc R U . . .
C17A C 0.5442(4) 0.3936(3) 0.18126(14) 0.0312(7) Uani 1 1 d . . . . .
C18A C 0.8416(4) 0.2248(3) 0.40854(16) 0.0355(7) Uani 1 1 d . . . . .
C19A C 0.9577(4) 0.5121(5) 0.43411(18) 0.0472(9) Uani 1 1 d . . . . .
H19D H 0.9598 0.5794 0.4702 0.071 Uiso 1 1 calc R U . . .
H19E H 0.9915 0.5490 0.3920 0.071 Uiso 1 1 calc R U . . .
H19F H 1.0254 0.4411 0.4519 0.071 Uiso 1 1 calc R U . . .
C20A C 0.3944(3) 0.3839(3) 0.39499(15) 0.0289(6) Uani 1 1 d . . . . .
H20C H 0.2960 0.3378 0.3889 0.035 Uiso 1 1 calc R U . . .
H20D H 0.3999 0.4412 0.4365 0.035 Uiso 1 1 calc R U . . .

loop_
_atom_site_aniso_label
_atom_site_aniso_U_11
_atom_site_aniso_U_22
_atom_site_aniso_U_33
_atom_site_aniso_U_23
_atom_site_aniso_U_13
_atom_site_aniso_U_12
O1 0.0269(10) 0.0395(12) 0.0299(11) 0.0061(9) 0.0074(8) 0.0033(8)
O2 0.0365(12) 0.0606(16) 0.0247(11) -0.0038(11) -0.0106(9) 0.0104(11)
O3 0.0398(11) 0.0385(12) 0.0160(9) 0.0054(8) 0.0007(8) 0.0056(10)
O4 0.0283(11) 0.0740(19) 0.0375(12) 0.0038(13) 0.0072(10) 0.0078(12)
O5 0.0318(11) 0.0568(15) 0.0256(10) -0.0004(10) 0.0107(8) 0.0055(10)
O6 0.0455(12) 0.0361(12) 0.0151(9) -0.0025(8) 0.0032(8) -0.0120(10)
O13 0.0421(14) 0.0441(15) 0.0729(19) -0.0199(13) 0.0076(13) -0.0089(11)
O14 0.071(2) 0.079(2) 0.067(2) -0.0067(18) 0.0127(17) 0.0009(18)
O1A 0.0361(11) 0.0332(11) 0.0200(10) -0.0011(8) 0.0098(8) 0.0041(9)
O2A 0.0619(16) 0.0562(17) 0.0374(13) 0.0063(11) 0.0115(12) 0.0340(14)
O3A 0.0495(13) 0.0340(11) 0.0239(10) 0.0086(8) 0.0056(9) 0.0160(10)
O4A 0.0571(14) 0.0375(13) 0.0211(10) -0.0065(9) 0.0029(9) 0.0012(11)
O5A 0.0448(12) 0.0417(13) 0.0178(9) -0.0036(9) -0.0051(8) 0.0019(10)
O6A 0.0587(16) 0.0394(14) 0.0423(14) -0.0104(11) -0.0237(12) 0.0215(12)
C1 0.0330(14) 0.0217(13) 0.0203(13) 0.0030(10) 0.0055(11) 0.0011(11)
C2 0.0308(14) 0.0334(16) 0.0140(12) 0.0039(11) 0.0010(10) -0.0023(12)
C3 0.0300(14) 0.0287(14) 0.0156(12) -0.0029(10) 0.0035(10) 0.0017(11)
C4 0.0282(14) 0.0229(13) 0.0167(12) -0.0021(10) -0.0001(10) 0.0007(11)
C5 0.0258(13) 0.0290(14) 0.0181(12) -0.0001(10) -0.0008(10) 0.0005(11)
C6 0.0244(14) 0.0405(17) 0.0258(14) -0.0025(13) -0.0019(11) -0.0063(12)
C7 0.0284(14) 0.0384(16) 0.0272(15) 0.0012(13) 0.0022(12) -0.0122(13)
C8 0.0236(13) 0.0341(16) 0.0209(13) 0.0033(11) 0.0037(11) -0.0058(11)
C9 0.0245(13) 0.0244(13) 0.0153(12) 0.0001(10) 0.0043(10) 0.0011(10)
C10 0.0258(13) 0.0243(14) 0.0172(12) -0.0002(10) 0.0021(10) 0.0038(11)
C11 0.0251(13) 0.0202(12) 0.0184(12) -0.0021(10) 0.0069(10) 0.0001(10)
C12 0.0294(13) 0.0183(12) 0.0175(12) 0.0000(9) 0.0046(10) -0.0039(10)
C13 0.0337(14) 0.0260(15) 0.0136(12) -0.0005(10) 0.0039(10) -0.0011(11)
C14 0.0296(14) 0.0421(17) 0.0187(13) 0.0043(12) 0.0080(11) -0.0034(12)
C15 0.0323(15) 0.0321(16) 0.0229(14) 0.0071(12) 0.0042(11) -0.0113(12)
C16 0.0288(14) 0.0360(16) 0.0230(14) -0.0025(12) 0.0012(11) -0.0034(12)
C17 0.0259(14) 0.052(2) 0.0249(14) 0.0036(13) 0.0105(12) -0.0028(14)
C18 0.0340(16) 0.0348(16) 0.0215(14) -0.0032(12) -0.0012(12) 0.0061(13)
C19 0.0348(16) 0.0298(16) 0.0295(15) -0.0069(12) -0.0025(12) -0.0021(12)
C20 0.0317(14) 0.0262(13) 0.0195(13) -0.0030(11) 0.0072(11) -0.0074(11)
C1A 0.0350(15) 0.0242(14) 0.0209(13) 0.0023(10) 0.0052(11) -0.0029(11)
C2A 0.0357(15) 0.0334(16) 0.0182(13) 0.0077(11) 0.0067(11) 0.0099(12)
C3A 0.0274(13) 0.0381(16) 0.0154(12) -0.0004(11) -0.0002(10) 0.0058(12)
C4A 0.0267(14) 0.0345(16) 0.0166(12) -0.0035(11) 0.0022(10) 0.0015(11)
C5A 0.0306(15) 0.0317(15) 0.0173(13) -0.0001(11) 0.0018(11) 0.0074(11)
C6A 0.0335(15) 0.0423(17) 0.0226(15) -0.0019(12) 0.0088(12) 0.0089(13)
C7A 0.0359(15) 0.0400(17) 0.0169(12) 0.0014(12) 0.0073(11) 0.0007(13)
C8A 0.0362(15) 0.0267(14) 0.0145(12) 0.0005(10) 0.0018(11) -0.0010(11)
C9A 0.0314(14) 0.0229(13) 0.0130(11) -0.0018(10) -0.0016(10) -0.0015(11)
C10A 0.0329(15) 0.0237(13) 0.0144(12) -0.0008(10) 0.0020(10) 0.0016(11)
C11A 0.0265(13) 0.0263(14) 0.0200(12) -0.0028(11) -0.0019(10) -0.0033(11)
C12A 0.0230(13) 0.0265(14) 0.0288(15) 0.0001(11) -0.0010(11) -0.0049(11)
C13A 0.0318(15) 0.0286(14) 0.0318(15) -0.0030(12) -0.0117(12) 0.0061(12)
C14A 0.0477(18) 0.0318(16) 0.0217(14) 0.0057(12) -0.0075(13) 0.0000(14)
C15A 0.0384(16) 0.0287(15) 0.0234(13) 0.0054(11) 0.0000(12) -0.0039(12)
C16A 0.0278(14) 0.0338(16) 0.0399(17) 0.0028(13) 0.0067(13) -0.0025(12)
C17A 0.0451(17) 0.0354(17) 0.0127(12) 0.0001(11) 0.0026(12) -0.0038(13)
C18A 0.0446(18) 0.0397(18) 0.0217(14) 0.0005(13) 0.0027(13) 0.0181(15)
C19A 0.0345(17) 0.077(3) 0.0300(16) -0.0102(17) 0.0050(13) -0.0141(18)
C20A 0.0278(14) 0.0374(16) 0.0208(13) 0.0018(12) 0.0017(11) -0.0024(12)

loop_
_atom_type_symbol
_atom_type_description
_atom_type_scat_dispersion_real
_atom_type_scat_dispersion_imag
_atom_type_scat_source
C C 0.0181 0.0091 'International Tables Vol C Tables 4.2.6.8 and 6.1.1.4'
H H 0.0000 0.0000 'International Tables Vol C Tables 4.2.6.8 and 6.1.1.4'
O O 0.0492 0.0322 'International Tables Vol C Tables 4.2.6.8 and 6.1.1.4'

loop_
_geom_angle_atom_site_label_1
_geom_angle_atom_site_label_2
_geom_angle_atom_site_label_3
_geom_angle
_geom_angle_site_symmetry_1
_geom_angle_site_symmetry_3
_geom_angle_publ_flag
C3 O1 H1 109.5 . . ?
C18 O3 C2 114.0(2) . . ?
C17 O5 C14 110.8(2) . . ?
C13 O6 H6 109.5 . . ?
H13D O13 H13E 103.5 . . ?
H14D O14 H14E 90.4 . . ?
C3A O1A H1A 109.5 . . ?
C18A O3A C2A 114.2(2) . . ?
C17A O5A C14A 110.6(2) . . ?
C13A O6A H6A 109.5 . . ?
C2 C1 C10 106.6(2) . . ?
C2 C1 C20 117.7(2) . . ?
C10 C1 C20 105.9(2) . . ?
C2 C1 H1B 108.8 . . ?
C10 C1 H1B 108.8 . . ?
C20 C1 H1B 108.8 . . ?
O3 C2 C3 104.1(2) . . ?
O3 C2 C1 106.9(2) . . ?
C3 C2 C1 116.4(2) . . ?
O3 C2 H2 109.7 . . ?
C3 C2 H2 109.7 . . ?
C1 C2 H2 109.7 . . ?
O1 C3 C2 112.2(2) . . ?
O1 C3 C4 114.7(2) . . ?
C2 C3 C4 109.3(2) . . ?
O1 C3 H3 106.7 . . ?
C2 C3 H3 106.7 . . ?
C4 C3 H3 106.7 . . ?
C19 C4 C3 111.4(2) . . ?
C19 C4 C5 113.4(2) . . ?
C3 C4 C5 108.2(2) . . ?
C19 C4 H4 107.9 . . ?
C3 C4 H4 107.9 . . ?
C5 C4 H4 107.9 . . ?
C18 C5 C6 114.4(2) . . ?
C18 C5 C10 104.5(2) . . ?
C6 C5 C10 106.9(2) . . ?
C18 C5 C4 106.4(2) . . ?
C6 C5 C4 114.4(2) . . ?
C10 C5 C4 109.7(2) . . ?
C5 C6 C7 110.8(2) . . ?
C5 C6 H6B 109.5 . . ?
C7 C6 H6B 109.5 . . ?
C5 C6 H6C 109.5 . . ?
C7 C6 H6C 109.5 . . ?
H6B C6 H6C 108.1 . . ?
C6 C7 C8 116.1(3) . . ?
C6 C7 H7A 108.3 . . ?
C8 C7 H7A 108.3 . . ?
C6 C7 H7B 108.3 . . ?
C8 C7 H7B 108.3 . . ?
H7A C7 H7B 107.4 . . ?
C9 C8 C15 111.1(2) . . ?
C9 C8 C17 104.9(2) . . ?
C15 C8 C17 101.1(2) . . ?
C9 C8 C7 111.9(2) . . ?
C15 C8 C7 113.6(2) . . ?
C17 C8 C7 113.5(2) . . ?
C11 C9 C10 112.5(2) . . ?
C11 C9 C8 129.9(2) . . ?
C10 C9 C8 117.5(2) . . ?
C9 C10 C1 105.3(2) . . ?
C9 C10 C5 110.8(2) . . ?
C1 C10 C5 112.2(2) . . ?
C9 C10 H10 109.5 . . ?
C1 C10 H10 109.5 . . ?
C5 C10 H10 109.5 . . ?
C9 C11 C12 127.8(2) . . ?
C9 C11 C20 111.1(2) . . ?
C12 C11 C20 121.1(2) . . ?
C16 C12 C11 121.7(2) . . ?
C16 C12 C13 122.0(2) . . ?
C11 C12 C13 115.8(2) . . ?
O6 C13 C12 112.7(2) . . ?
O6 C13 C14 106.0(2) . . ?
C12 C13 C14 115.6(2) . . ?
O6 C13 H13 107.4 . . ?
C12 C13 H13 107.4 . . ?
C14 C13 H13 107.4 . . ?
O5 C14 C15 103.5(2) . . ?
O5 C14 C13 109.1(2) . . ?
C15 C14 C13 116.1(2) . . ?
O5 C14 H14 109.3 . . ?
C15 C14 H14 109.3 . . ?
C13 C14 H14 109.3 . . ?
C14 C15 C8 102.8(2) . . ?
C14 C15 H15A 111.2 . . ?
C8 C15 H15A 111.2 . . ?
C14 C15 H15B 111.2 . . ?
C8 C15 H15B 111.2 . . ?
H15A C15 H15B 109.1 . . ?
C12 C16 H16A 120.0 . . ?
C12 C16 H16B 120.0 . . ?
H16A C16 H16B 120.0 . . ?
O4 C17 O5 122.2(3) . . ?
O4 C17 C8 128.7(3) . . ?
O5 C17 C8 109.1(2) . . ?
O2 C18 O3 119.9(3) . . ?
O2 C18 C5 126.7(3) . . ?
O3 C18 C5 113.4(2) . . ?
C4 C19 H19A 109.5 . . ?
C4 C19 H19B 109.5 . . ?
H19A C19 H19B 109.5 . . ?
C4 C19 H19C 109.5 . . ?
H19A C19 H19C 109.5 . . ?
H19B C19 H19C 109.5 . . ?
C11 C20 C1 104.8(2) . . ?
C11 C20 H20A 110.8 . . ?
C1 C20 H20A 110.8 . . ?
C11 C20 H20B 110.8 . . ?
C1 C20 H20B 110.8 . . ?
H20A C20 H20B 108.9 . . ?
C2A C1A C10A 106.7(2) . . ?
C2A C1A C20A 117.2(2) . . ?
C10A C1A C20A 105.9(2) . . ?
C2A C1A H1A1 108.9 . . ?
C10A C1A H1A1 108.9 . . ?
C20A C1A H1A1 108.9 . . ?
O3A C2A C3A 104.8(2) . . ?
O3A C2A C1A 106.1(2) . . ?
C3A C2A C1A 116.4(2) . . ?
O3A C2A H2A 109.8 . . ?
C3A C2A H2A 109.8 . . ?
C1A C2A H2A 109.8 . . ?
O1A C3A C2A 113.8(2) . . ?
O1A C3A C4A 108.5(2) . . ?
C2A C3A C4A 109.2(2) . . ?
O1A C3A H3A 108.4 . . ?
C2A C3A H3A 108.4 . . ?
C4A C3A H3A 108.4 . . ?
C19A C4A C3A 111.5(2) . . ?
C19A C4A C5A 113.7(3) . . ?
C3A C4A C5A 108.9(2) . . ?
C19A C4A H4A 107.5 . . ?
C3A C4A H4A 107.5 . . ?
C5A C4A H4A 107.5 . . ?
C18A C5A C6A 114.4(2) . . ?
C18A C5A C10A 103.9(3) . . ?
C6A C5A C10A 106.5(2) . . ?
C18A C5A C4A 107.9(2) . . ?
C6A C5A C4A 113.8(3) . . ?
C10A C5A C4A 109.6(2) . . ?
C5A C6A C7A 110.9(2) . . ?
C5A C6A H6A1 109.5 . . ?
C7A C6A H6A1 109.5 . . ?
C5A C6A H6A2 109.5 . . ?
C7A C6A H6A2 109.5 . . ?
H6A1 C6A H6A2 108.1 . . ?
C6A C7A C8A 116.3(3) . . ?
C6A C7A H7A1 108.2 . . ?
C8A C7A H7A1 108.2 . . ?
C6A C7A H7A2 108.2 . . ?
C8A C7A H7A2 108.2 . . ?
H7A1 C7A H7A2 107.4 . . ?
C17A C8A C9A 102.7(2) . . ?
C17A C8A C15A 101.1(2) . . ?
C9A C8A C15A 112.1(2) . . ?
C17A C8A C7A 114.0(2) . . ?
C9A C8A C7A 112.5(2) . . ?
C15A C8A C7A 113.4(3) . . ?
C11A C9A C10A 112.8(2) . . ?
C11A C9A C8A 130.3(3) . . ?
C10A C9A C8A 116.9(2) . . ?
C9A C10A C1A 105.4(2) . . ?
C9A C10A C5A 110.6(2) . . ?
C1A C10A C5A 111.8(2) . . ?
C9A C10A H10A 109.6 . . ?
C1A C10A H10A 109.6 . . ?
C5A C10A H10A 109.6 . . ?
C9A C11A C12A 128.3(3) . . ?
C9A C11A C20A 111.0(3) . . ?
C12A C11A C20A 120.7(3) . . ?
C16A C12A C11A 120.7(3) . . ?
C16A C12A C13A 121.7(3) . . ?
C11A C12A C13A 117.5(2) . . ?
O6A C13A C12A 107.5(3) . . ?
O6A C13A C14A 108.7(3) . . ?
C12A C13A C14A 116.1(2) . . ?
O6A C13A H13A 108.1 . . ?
C12A C13A H13A 108.1 . . ?
C14A C13A H13A 108.1 . . ?
O5A C14A C15A 104.3(3) . . ?
O5A C14A C13A 110.8(3) . . ?
C15A C14A C13A 115.9(3) . . ?
O5A C14A H14A 108.5 . . ?
C15A C14A H14A 108.5 . . ?
C13A C14A H14A 108.5 . . ?
C14A C15A C8A 102.3(2) . . ?
C14A C15A H15C 111.3 . . ?
C8A C15A H15C 111.3 . . ?
C14A C15A H15D 111.3 . . ?
C8A C15A H15D 111.3 . . ?
H15C C15A H15D 109.2 . . ?
C12A C16A H16C 120.0 . . ?
C12A C16A H16D 120.0 . . ?
H16C C16A H16D 120.0 . . ?
O4A C17A O5A 121.6(3) . . ?
O4A C17A C8A 129.2(3) . . ?
O5A C17A C8A 109.1(3) . . ?
O2A C18A O3A 120.1(3) . . ?
O2A C18A C5A 126.8(3) . . ?
O3A C18A C5A 113.0(2) . . ?
C4A C19A H19D 109.5 . . ?
C4A C19A H19E 109.5 . . ?
H19D C19A H19E 109.5 . . ?
C4A C19A H19F 109.5 . . ?
H19D C19A H19F 109.5 . . ?
H19E C19A H19F 109.5 . . ?
C11A C20A C1A 104.7(2) . . ?
C11A C20A H20C 110.8 . . ?
C1A C20A H20C 110.8 . . ?
C11A C20A H20D 110.8 . . ?
C1A C20A H20D 110.8 . . ?
H20C C20A H20D 108.9 . . ?

loop_
_geom_bond_atom_site_label_1
_geom_bond_atom_site_label_2
_geom_bond_distance
_geom_bond_site_symmetry_2
_geom_bond_publ_flag
O1 C3 1.415(4) . ?
O1 H1 0.8400 . ?
O2 C18 1.201(4) . ?
O3 C18 1.349(4) . ?
O3 C2 1.482(3) . ?
O4 C17 1.195(4) . ?
O5 C17 1.359(4) . ?
O5 C14 1.466(4) . ?
O6 C13 1.430(3) . ?
O6 H6 0.8400 . ?
O13 H13D 0.8270 . ?
O13 H13E 1.0547 . ?
O14 H14D 0.8991 . ?
O14 H14E 0.8025 . ?
O1A C3A 1.426(4) . ?
O1A H1A 0.8400 . ?
O2A C18A 1.198(4) . ?
O3A C18A 1.353(4) . ?
O3A C2A 1.477(4) . ?
O4A C17A 1.202(4) . ?
O5A C17A 1.356(4) . ?
O5A C14A 1.464(4) . ?
O6A C13A 1.424(4) . ?
O6A H6A 0.8400 . ?
C1 C2 1.527(4) . ?
C1 C10 1.533(4) . ?
C1 C20 1.553(4) . ?
C1 H1B 1.0000 . ?
C2 C3 1.522(4) . ?
C2 H2 1.0000 . ?
C3 C4 1.546(4) . ?
C3 H3 1.0000 . ?
C4 C19 1.523(4) . ?
C4 C5 1.560(4) . ?
C4 H4 1.0000 . ?
C5 C18 1.516(4) . ?
C5 C6 1.527(4) . ?
C5 C10 1.549(4) . ?
C6 C7 1.536(4) . ?
C6 H6B 0.9900 . ?
C6 H6C 0.9900 . ?
C7 C8 1.546(4) . ?
C7 H7A 0.9900 . ?
C7 H7B 0.9900 . ?
C8 C9 1.512(4) . ?
C8 C15 1.530(4) . ?
C8 C17 1.531(4) . ?
C9 C11 1.337(4) . ?
C9 C10 1.500(4) . ?
C10 H10 1.0000 . ?
C11 C12 1.479(4) . ?
C11 C20 1.516(4) . ?
C12 C16 1.329(4) . ?
C12 C13 1.521(4) . ?
C13 C14 1.544(4) . ?
C13 H13 1.0000 . ?
C14 C15 1.517(4) . ?
C14 H14 1.0000 . ?
C15 H15A 0.9900 . ?
C15 H15B 0.9900 . ?
C16 H16A 0.9500 . ?
C16 H16B 0.9500 . ?
C19 H19A 0.9800 . ?
C19 H19B 0.9800 . ?
C19 H19C 0.9800 . ?
C20 H20A 0.9900 . ?
C20 H20B 0.9900 . ?
C1A C2A 1.530(4) . ?
C1A C10A 1.536(4) . ?
C1A C20A 1.551(4) . ?
C1A H1A1 1.0000 . ?
C2A C3A 1.521(5) . ?
C2A H2A 1.0000 . ?
C3A C4A 1.536(4) . ?
C3A H3A 1.0000 . ?
C4A C19A 1.524(4) . ?
C4A C5A 1.545(4) . ?
C4A H4A 1.0000 . ?
C5A C18A 1.513(4) . ?
C5A C6A 1.528(4) . ?
C5A C10A 1.545(4) . ?
C6A C7A 1.534(4) . ?
C6A H6A1 0.9900 . ?
C6A H6A2 0.9900 . ?
C7A C8A 1.536(4) . ?
C7A H7A1 0.9900 . ?
C7A H7A2 0.9900 . ?
C8A C17A 1.521(4) . ?
C8A C9A 1.521(4) . ?
C8A C15A 1.527(4) . ?
C9A C11A 1.339(4) . ?
C9A C10A 1.491(4) . ?
C10A H10A 1.0000 . ?
C11A C12A 1.482(4) . ?
C11A C20A 1.519(4) . ?
C12A C16A 1.323(5) . ?
C12A C13A 1.523(4) . ?
C13A C14A 1.548(5) . ?
C13A H13A 1.0000 . ?
C14A C15A 1.524(4) . ?
C14A H14A 1.0000 . ?
C15A H15C 0.9900 . ?
C15A H15D 0.9900 . ?
C16A H16C 0.9500 . ?
C16A H16D 0.9500 . ?
C19A H19D 0.9800 . ?
C19A H19E 0.9800 . ?
C19A H19F 0.9800 . ?
C20A H20C 0.9900 . ?
C20A H20D 0.9900 . ?

loop_
_geom_hbond_atom_site_label_D
_geom_hbond_atom_site_label_H
_geom_hbond_atom_site_label_A
_geom_hbond_distance_DH
_geom_hbond_distance_HA
_geom_hbond_distance_DA
_geom_hbond_angle_DHA
_geom_hbond_site_symmetry_A
O1 H1 O4A 0.84 2.02 2.849(3) 166.6 2_656
O6 H6 O13 0.84 1.89 2.701(3) 161.9 .
O13 H13D O1A 0.83 2.14 2.961(3) 175.8 2_646
O13 H13E O14 1.05 1.88 2.791(4) 142.8 .
O14 H14D O5 0.90 2.15 3.004(4) 158.8 1_455
O14 H14E O2A 0.80 2.19 2.907(5) 148.9 2_656
O1A H1A O6 0.84 1.93 2.752(3) 164.9 .
O6A H6A O2 0.84 2.12 2.766(3) 133.2 1_454
C13 H13 O6A 1.00 2.62 3.534(4) 152.7 2_646
C1A H1A1 O6 1.00 2.59 3.571(4) 166.8 2_646
C2A H2A O13 1.00 2.63 3.569(4) 155.5 .
C4A H4A O13 1.00 2.66 3.498(4) 141.7 2_656

loop_
_geom_torsion_atom_site_label_1
_geom_torsion_atom_site_label_2
_geom_torsion_atom_site_label_3
_geom_torsion_atom_site_label_4
_geom_torsion
_geom_torsion_site_symmetry_1
_geom_torsion_site_symmetry_2
_geom_torsion_site_symmetry_3
_geom_torsion_site_symmetry_4
_geom_torsion_publ_flag
C18 O3 C2 C3 -57.8(3) . . . . ?
C18 O3 C2 C1 65.9(3) . . . . ?
C10 C1 C2 O3 -55.2(3) . . . . ?
C20 C1 C2 O3 -173.9(2) . . . . ?
C10 C1 C2 C3 60.5(3) . . . . ?
C20 C1 C2 C3 -58.1(3) . . . . ?
O3 C2 C3 O1 -164.9(2) . . . . ?
C1 C2 C3 O1 77.8(3) . . . . ?
O3 C2 C3 C4 66.7(3) . . . . ?
C1 C2 C3 C4 -50.6(3) . . . . ?
O1 C3 C4 C19 94.8(3) . . . . ?
C2 C3 C4 C19 -138.2(2) . . . . ?
O1 C3 C4 C5 -139.9(2) . . . . ?
C2 C3 C4 C5 -12.9(3) . . . . ?
C19 C4 C5 C18 76.1(3) . . . . ?
C3 C4 C5 C18 -48.0(3) . . . . ?
C19 C4 C5 C6 -51.3(3) . . . . ?
C3 C4 C5 C6 -175.3(2) . . . . ?
C19 C4 C5 C10 -171.4(2) . . . . ?
C3 C4 C5 C10 64.5(3) . . . . ?
C18 C5 C6 C7 176.5(3) . . . . ?
C10 C5 C6 C7 61.3(3) . . . . ?
C4 C5 C6 C7 -60.4(3) . . . . ?
C5 C6 C7 C8 -51.0(4) . . . . ?
C6 C7 C8 C9 37.2(4) . . . . ?
C6 C7 C8 C15 164.0(3) . . . . ?
C6 C7 C8 C17 -81.3(3) . . . . ?
C15 C8 C9 C11 11.5(4) . . . . ?
C17 C8 C9 C11 -96.8(3) . . . . ?
C7 C8 C9 C11 139.6(3) . . . . ?
C15 C8 C9 C10 -166.5(2) . . . . ?
C17 C8 C9 C10 85.1(3) . . . . ?
C7 C8 C9 C10 -38.5(3) . . . . ?
C11 C9 C10 C1 -4.4(3) . . . . ?
C8 C9 C10 C1 174.0(2) . . . . ?
C11 C9 C10 C5 -125.9(3) . . . . ?
C8 C9 C10 C5 52.5(3) . . . . ?
C2 C1 C10 C9 -125.5(2) . . . . ?
C20 C1 C10 C9 0.6(3) . . . . ?
C2 C1 C10 C5 -4.9(3) . . . . ?
C20 C1 C10 C5 121.2(2) . . . . ?
C18 C5 C10 C9 176.3(2) . . . . ?
C6 C5 C10 C9 -62.0(3) . . . . ?
C4 C5 C10 C9 62.5(3) . . . . ?
C18 C5 C10 C1 58.8(3) . . . . ?
C6 C5 C10 C1 -179.5(2) . . . . ?
C4 C5 C10 C1 -54.9(3) . . . . ?
C10 C9 C11 C12 -170.8(3) . . . . ?
C8 C9 C11 C12 11.0(5) . . . . ?
C10 C9 C11 C20 6.5(3) . . . . ?
C8 C9 C11 C20 -171.7(3) . . . . ?
C9 C11 C12 C16 -149.9(3) . . . . ?
C20 C11 C12 C16 33.1(4) . . . . ?
C9 C11 C12 C13 38.0(4) . . . . ?
C20 C11 C12 C13 -139.1(3) . . . . ?
C16 C12 C13 O6 8.4(4) . . . . ?
C11 C12 C13 O6 -179.5(2) . . . . ?
C16 C12 C13 C14 130.5(3) . . . . ?
C11 C12 C13 C14 -57.4(3) . . . . ?
C17 O5 C14 C15 20.5(3) . . . . ?
C17 O5 C14 C13 -103.6(3) . . . . ?
O6 C13 C14 O5 -125.2(2) . . . . ?
C12 C13 C14 O5 109.2(3) . . . . ?
O6 C13 C14 C15 118.4(3) . . . . ?
C12 C13 C14 C15 -7.2(4) . . . . ?
O5 C14 C15 C8 -33.7(3) . . . . ?
C13 C14 C15 C8 85.8(3) . . . . ?
C9 C8 C15 C14 -77.2(3) . . . . ?
C17 C8 C15 C14 33.7(3) . . . . ?
C7 C8 C15 C14 155.6(2) . . . . ?
C14 O5 C17 O4 179.4(3) . . . . ?
C14 O5 C17 C8 1.6(3) . . . . ?
C9 C8 C17 O4 -84.8(4) . . . . ?
C15 C8 C17 O4 159.7(3) . . . . ?
C7 C8 C17 O4 37.7(5) . . . . ?
C9 C8 C17 O5 92.9(3) . . . . ?
C15 C8 C17 O5 -22.7(3) . . . . ?
C7 C8 C17 O5 -144.6(3) . . . . ?
C2 O3 C18 O2 175.1(3) . . . . ?
C2 O3 C18 C5 -6.7(3) . . . . ?
C6 C5 C18 O2 7.7(4) . . . . ?
C10 C5 C18 O2 124.3(3) . . . . ?
C4 C5 C18 O2 -119.6(3) . . . . ?
C6 C5 C18 O3 -170.3(3) . . . . ?
C10 C5 C18 O3 -53.7(3) . . . . ?
C4 C5 C18 O3 62.4(3) . . . . ?
C9 C11 C20 C1 -5.7(3) . . . . ?
C12 C11 C20 C1 171.8(2) . . . . ?
C2 C1 C20 C11 121.8(3) . . . . ?
C10 C1 C20 C11 2.8(3) . . . . ?
C18A O3A C2A C3A -59.6(3) . . . . ?
C18A O3A C2A C1A 64.0(3) . . . . ?
C10A C1A C2A O3A -57.6(3) . . . . ?
C20A C1A C2A O3A -176.0(2) . . . . ?
C10A C1A C2A C3A 58.6(3) . . . . ?
C20A C1A C2A C3A -59.9(3) . . . . ?
O3A C2A C3A O1A -173.7(2) . . . . ?
C1A C2A C3A O1A 69.5(3) . . . . ?
O3A C2A C3A C4A 65.0(3) . . . . ?
C1A C2A C3A C4A -51.8(3) . . . . ?
O1A C3A C4A C19A 98.5(3) . . . . ?
C2A C3A C4A C19A -137.0(3) . . . . ?
O1A C3A C4A C5A -135.3(2) . . . . ?
C2A C3A C4A C5A -10.8(3) . . . . ?
C19A C4A C5A C18A 76.4(3) . . . . ?
C3A C4A C5A C18A -48.6(3) . . . . ?
C19A C4A C5A C6A -51.8(4) . . . . ?
C3A C4A C5A C6A -176.8(2) . . . . ?
C19A C4A C5A C10A -171.0(3) . . . . ?
C3A C4A C5A C10A 64.0(3) . . . . ?
C18A C5A C6A C7A 175.8(3) . . . . ?
C10A C5A C6A C7A 61.5(3) . . . . ?
C4A C5A C6A C7A -59.4(3) . . . . ?
C5A C6A C7A C8A -49.5(4) . . . . ?
C6A C7A C8A C17A -81.0(3) . . . . ?
C6A C7A C8A C9A 35.4(3) . . . . ?
C6A C7A C8A C15A 164.0(2) . . . . ?
C17A C8A C9A C11A -95.5(3) . . . . ?
C15A C8A C9A C11A 12.3(4) . . . . ?
C7A C8A C9A C11A 141.6(3) . . . . ?
C17A C8A C9A C10A 85.3(3) . . . . ?
C15A C8A C9A C10A -167.0(2) . . . . ?
C7A C8A C9A C10A -37.7(3) . . . . ?
C11A C9A C10A C1A -5.1(3) . . . . ?
C8A C9A C10A C1A 174.3(2) . . . . ?
C11A C9A C10A C5A -126.1(2) . . . . ?
C8A C9A C10A C5A 53.3(3) . . . . ?
C2A C1A C10A C9A -122.1(2) . . . . ?
C20A C1A C10A C9A 3.5(3) . . . . ?
C2A C1A C10A C5A -1.9(3) . . . . ?
C20A C1A C10A C5A 123.7(2) . . . . ?
C18A C5A C10A C9A 175.2(2) . . . . ?
C6A C5A C10A C9A -63.6(3) . . . . ?
C4A C5A C10A C9A 60.0(3) . . . . ?
C18A C5A C10A C1A 58.1(3) . . . . ?
C6A C5A C10A C1A 179.3(2) . . . . ?
C4A C5A C10A C1A -57.1(3) . . . . ?
C10A C9A C11A C12A -174.7(3) . . . . ?
C8A C9A C11A C12A 6.0(5) . . . . ?
C10A C9A C11A C20A 4.5(3) . . . . ?
C8A C9A C11A C20A -174.7(3) . . . . ?
C9A C11A C12A C16A -144.6(3) . . . . ?
C20A C11A C12A C16A 36.3(4) . . . . ?
C9A C11A C12A C13A 39.6(4) . . . . ?
C20A C11A C12A C13A -139.6(3) . . . . ?
C16A C12A C13A O6A 13.3(4) . . . . ?
C11A C12A C13A O6A -170.9(3) . . . . ?
C16A C12A C13A C14A 135.2(3) . . . . ?
C11A C12A C13A C14A -49.0(4) . . . . ?
C17A O5A C14A C15A 15.3(3) . . . . ?
C17A O5A C14A C13A -110.1(3) . . . . ?
O6A C13A C14A O5A -139.0(2) . . . . ?
C12A C13A C14A O5A 99.8(3) . . . . ?
O6A C13A C14A C15A 102.5(3) . . . . ?
C12A C13A C14A C15A -18.7(4) . . . . ?
O5A C14A C15A C8A -31.1(3) . . . . ?
C13A C14A C15A C8A 90.9(3) . . . . ?
C17A C8A C15A C14A 34.3(3) . . . . ?
C9A C8A C15A C14A -74.4(3) . . . . ?
C7A C8A C15A C14A 156.8(2) . . . . ?
C14A O5A C17A O4A -175.1(3) . . . . ?
C14A O5A C17A C8A 7.5(3) . . . . ?
C9A C8A C17A O4A -88.1(4) . . . . ?
C15A C8A C17A O4A 156.0(3) . . . . ?
C7A C8A C17A O4A 33.9(4) . . . . ?
C9A C8A C17A O5A 89.1(3) . . . . ?
C15A C8A C17A O5A -26.8(3) . . . . ?
C7A C8A C17A O5A -148.9(2) . . . . ?
C2A O3A C18A O2A 179.1(3) . . . . ?
C2A O3A C18A C5A -2.7(4) . . . . ?
C6A C5A C18A O2A 5.0(5) . . . . ?
C10A C5A C18A O2A 120.8(4) . . . . ?
C4A C5A C18A O2A -122.9(4) . . . . ?
C6A C5A C18A O3A -173.0(3) . . . . ?
C10A C5A C18A O3A -57.3(3) . . . . ?
C4A C5A C18A O3A 59.1(4) . . . . ?
C9A C11A C20A C1A -2.0(3) . . . . ?
C12A C11A C20A C1A 177.3(2) . . . . ?
C2A C1A C20A C11A 117.8(3) . . . . ?
C10A C1A C20A C11A -1.1(3) . . . . ?
